data_4516368
loop_
_publ_author_name
'Ju, Zemin'
'Yan, Wei'
'Gao, Xiangjing'
'Shi, Zhenzhen'
'Wang, Ting'
'Zheng, Hegen'

_publ_section_title
;
 Syntheses, Characterization, and Luminescence Properties of Four
 Metal--Organic Frameworks Based on a Linear-Shaped Rigid Pyridine Ligand
;
_journal_issue 5
_journal_name_full 'Crystal Growth &amp; Design'
_journal_page_first 2496
_journal_paper_doi 10.1021/acs.cgd.5b00681
_journal_volume 16
_journal_year 2016
_chemical_formula_moiety 'C40 H32 N8 Ni O8 S2'
_chemical_formula_sum 'C40 H32 N8 Ni O8 S2'
_chemical_formula_weight 875.57
_space_group_IT_number 14
_space_group_name_Hall '-P 2ybc'
_space_group_name_H-M_alt 'P 1 21/c 1'
_symmetry_cell_setting monoclinic
_symmetry_space_group_name_H-M 'P 1 21/c 1'
_atom_sites_solution_hydrogens geom
_atom_sites_solution_primary direct
_atom_sites_solution_secondary difmap
_audit_creation_method SHELXL-97
_cell_angle_alpha 90.00
_cell_angle_beta 95.034(5)
_cell_angle_gamma 90.00
_cell_formula_units_Z 2
_cell_length_a 10.314(4)
_cell_length_b 7.447(3)
_cell_length_c 24.040(9)
_cell_measurement_reflns_used 5131
_cell_measurement_temperature 296(2)
_cell_measurement_theta_max 28.69
_cell_measurement_theta_min 2.72
_cell_volume 1839.4(12)
_computing_cell_refinement 'Bruker SMART'
_computing_data_collection 'Bruker SMART'
_computing_data_reduction 'Bruker SAINT'
_computing_molecular_graphics 'Bruker SHELXTL'
_computing_publication_material 'Bruker SHELXTL'
_computing_structure_refinement 'SHELXL-97 (Sheldrick, 2008)'
_computing_structure_solution 'SHELXS-97 (Sheldrick, 2008)'
_diffrn_ambient_temperature 296(2)
_diffrn_measured_fraction_theta_full 0.990
_diffrn_measured_fraction_theta_max 0.990
_diffrn_measurement_device_type 'CCD area detector'
_diffrn_measurement_method 'phi and omega scans'
_diffrn_radiation_monochromator graphite
_diffrn_radiation_source 'fine-focus sealed tube'
_diffrn_radiation_type MoK\a
_diffrn_radiation_wavelength 0.71073
_diffrn_reflns_av_R_equivalents 0.0476
_diffrn_reflns_av_sigmaI/netI 0.0453
_diffrn_reflns_limit_h_max 13
_diffrn_reflns_limit_h_min -13
_diffrn_reflns_limit_k_max 9
_diffrn_reflns_limit_k_min -10
_diffrn_reflns_limit_l_max 29
_diffrn_reflns_limit_l_min -32
_diffrn_reflns_number 16769
_diffrn_reflns_theta_full 28.80
_diffrn_reflns_theta_max 28.80
_diffrn_reflns_theta_min 1.70
_exptl_absorpt_coefficient_mu 0.710
_exptl_absorpt_correction_T_max 0.925
_exptl_absorpt_correction_T_min 0.851
_exptl_absorpt_correction_type multi-scan
_exptl_absorpt_process_details sadabs
_exptl_crystal_colour green
_exptl_crystal_density_diffrn 1.581
_exptl_crystal_density_method 'not measured'
_exptl_crystal_description block
_exptl_crystal_F_000 904
_exptl_crystal_size_max 0.26
_exptl_crystal_size_mid 0.19
_exptl_crystal_size_min 0.11
_refine_diff_density_max 0.493
_refine_diff_density_min -0.322
_refine_diff_density_rms 0.070
_refine_ls_extinction_method none
_refine_ls_goodness_of_fit_ref 1.048
_refine_ls_hydrogen_treatment mixed
_refine_ls_matrix_type full
_refine_ls_number_parameters 278
_refine_ls_number_reflns 4740
_refine_ls_number_restraints 1
_refine_ls_restrained_S_all 1.252
_refine_ls_R_factor_all 0.0567
_refine_ls_R_factor_gt 0.0401
_refine_ls_shift/su_max 0.000
_refine_ls_shift/su_mean 0.000
_refine_ls_structure_factor_coef Fsqd
_refine_ls_weighting_details 'calc w=1/[\s^2^(Fo^2^)+(0.0569P)^2^+0.5819P] where P=(Fo^2^+2Fc^2^)/3'
_refine_ls_weighting_scheme calc
_refine_ls_wR_factor_gt 0.1057
_refine_ls_wR_factor_ref 0.1140
_reflns_number_gt 3729
_reflns_number_total 4740
_reflns_threshold_expression >2sigma(I)
_cod_data_source_file cg5b00681_si_002.cif
_cod_data_source_block 4
_cod_depositor_comments
;
The following automatic conversions were performed:

data item '_symmetry_cell_setting' value 'Monoclinic' was changed to
'monoclinic' in accordance with the
/home/saulius/struct/COD-crude-data/automatic-downloads/DataCite-retrospective/ACS/depositions/lib/dictionaries/cif_core.dic
dictionary named 'cif_core.dic' version 2.4.2 last updated on
2011-04-26.

Automatic conversion script
Id: cif_fix_values 6909 2019-04-08 15:41:33Z antanas 
;
_cod_original_cell_volume 1839.2(12)
_cod_original_sg_symbol_H-M P2(1)/c
_cod_database_code 4516368

loop_
_symmetry_equiv_pos_as_xyz
'x, y, z'
'-x, y+1/2, -z+1/2'
'-x, -y, -z'
'x, -y-1/2, z-1/2'

loop_
_atom_site_label
_atom_site_type_symbol
_atom_site_fract_x
_atom_site_fract_y
_atom_site_fract_z
_atom_site_U_iso_or_equiv
_atom_site_adp_type
_atom_site_occupancy
_atom_site_symmetry_multiplicity
_atom_site_calc_flag
_atom_site_refinement_flags
Ni1 Ni 1.0000 0.5000 0.0000 0.02357(13) Uani 1 2 d S
S1 S 0.67310(6) 0.80353(12) 0.29921(3) 0.0411(2) Uani 1 1 d D
O2 O 0.94793(18) 0.2358(3) 0.01817(8) 0.0318(4) Uani 1 1 d .
H2 H 1.0138 0.1769 0.0269 0.048 Uiso 1 1 calc R
O1 O 1.10937(17) 0.5031(2) 0.07685(8) 0.0304(4) Uani 1 1 d .
H1 H 1.1624 0.4208 0.0781 0.046 Uiso 1 1 calc R
C4 C 0.2284(2) 0.8239(3) 0.25854(10) 0.0295(5) Uani 1 1 d .
N4 N 0.84126(19) 0.5956(3) 0.04204(8) 0.0259(4) Uani 1 1 d .
C13 C 0.6229(2) 0.5645(4) 0.06840(10) 0.0286(5) Uani 1 1 d .
H13 H 0.5419 0.5099 0.0619 0.034 Uiso 1 1 calc R
N3 N 0.6919(2) 0.7737(3) 0.23407(9) 0.0344(5) Uani 1 1 d .
N2 N 0.5157(2) 0.8128(3) 0.29780(9) 0.0357(5) Uani 1 1 d .
C9 C 0.5411(2) 0.7329(3) 0.14862(10) 0.0270(5) Uani 1 1 d .
C12 C 0.6447(2) 0.6892(3) 0.11135(10) 0.0261(5) Uani 1 1 d .
C11 C 0.4699(2) 0.7915(3) 0.24369(10) 0.0273(5) Uani 1 1 d .
C15 C 0.8617(2) 0.7199(3) 0.08256(10) 0.0292(5) Uani 1 1 d .
H15 H 0.9426 0.7757 0.0871 0.035 Uiso 1 1 calc R
C8 C 0.4111(2) 0.7359(4) 0.12937(11) 0.0318(5) Uani 1 1 d .
H8 H 0.3880 0.7158 0.0916 0.038 Uiso 1 1 calc R
C6 C 0.3353(2) 0.7950(3) 0.22206(10) 0.0283(5) Uani 1 1 d .
C3 C 0.1161(3) 0.9203(4) 0.23992(12) 0.0369(6) Uani 1 1 d .
H3 H 0.1067 0.9661 0.2038 0.044 Uiso 1 1 calc R
C10 C 0.5709(2) 0.7679(3) 0.20692(10) 0.0267(5) Uani 1 1 d .
C5 C 0.2334(3) 0.7562(4) 0.31282(11) 0.0359(6) Uani 1 1 d .
H5 H 0.3049 0.6895 0.3272 0.043 Uiso 1 1 calc R
C7 C 0.3110(2) 0.7687(4) 0.16526(11) 0.0332(6) Uani 1 1 d .
H7 H 0.2252 0.7726 0.1497 0.040 Uiso 1 1 calc R
C16 C 0.7687(2) 0.7687(3) 0.11773(11) 0.0304(5) Uani 1 1 d .
H16 H 0.7881 0.8538 0.1455 0.036 Uiso 1 1 calc R
N1 N 0.0250(2) 0.8847(4) 0.32780(11) 0.0451(6) Uani 1 1 d .
C14 C 0.7216(2) 0.5220(3) 0.03541(10) 0.0286(5) Uani 1 1 d .
H14 H 0.7045 0.4380 0.0071 0.034 Uiso 1 1 calc R
C1 C 0.1307(3) 0.7892(4) 0.34542(12) 0.0433(7) Uani 1 1 d .
H1A H 0.1358 0.7422 0.3814 0.052 Uiso 1 1 calc R
C2 C 0.0195(3) 0.9471(4) 0.27547(13) 0.0427(7) Uani 1 1 d .
H2A H -0.0536 1.0124 0.2622 0.051 Uiso 1 1 calc R
O3 O 0.29098(19) 0.2634(3) 0.08044(8) 0.0428(5) Uani 1 1 d .
O4 O 0.16705(18) 0.0371(3) 0.04551(9) 0.0421(5) Uani 1 1 d .
C20 C 0.2738(2) 0.1215(4) 0.05356(10) 0.0315(5) Uani 1 1 d .
C19 C 0.3907(2) 0.0527(3) 0.02627(10) 0.0277(5) Uani 1 1 d .
C18 C 0.3766(2) -0.0553(4) -0.02088(11) 0.0303(5) Uani 1 1 d .
H18 H 0.2942 -0.0928 -0.0349 0.036 Uiso 1 1 calc R
C17 C 0.5152(2) 0.1077(3) 0.04720(11) 0.0306(5) Uani 1 1 d .
H17 H 0.5254 0.1797 0.0789 0.037 Uiso 1 1 calc R
H2W H 0.909(3) 0.169(5) 0.0012(16) 0.052(11) Uiso 1 1 d .
H1W H 1.066(4) 0.479(5) 0.1038(17) 0.060(12) Uiso 1 1 d .

loop_
_atom_site_aniso_label
_atom_site_aniso_U_11
_atom_site_aniso_U_22
_atom_site_aniso_U_33
_atom_site_aniso_U_23
_atom_site_aniso_U_13
_atom_site_aniso_U_12
Ni1 0.0217(2) 0.0286(2) 0.0214(2) -0.00210(16) 0.00746(15) 0.00231(17)
S1 0.0297(3) 0.0677(5) 0.0261(3) -0.0068(3) 0.0030(3) -0.0009(3)
O2 0.0281(9) 0.0307(10) 0.0372(11) -0.0013(8) 0.0068(8) 0.0007(8)
O1 0.0270(9) 0.0379(10) 0.0271(9) -0.0015(8) 0.0064(7) 0.0047(7)
C4 0.0265(11) 0.0339(13) 0.0291(13) -0.0046(10) 0.0088(10) -0.0010(10)
N4 0.0261(9) 0.0299(11) 0.0226(10) -0.0007(8) 0.0081(8) 0.0025(8)
C13 0.0251(11) 0.0332(12) 0.0283(12) -0.0019(10) 0.0073(9) -0.0009(10)
N3 0.0277(10) 0.0499(13) 0.0261(11) -0.0030(10) 0.0048(8) 0.0028(10)
N2 0.0321(11) 0.0496(14) 0.0262(11) -0.0048(10) 0.0071(9) -0.0002(10)
C9 0.0281(11) 0.0285(12) 0.0254(12) 0.0004(9) 0.0078(9) 0.0023(9)
C12 0.0268(11) 0.0295(12) 0.0230(11) 0.0023(9) 0.0079(9) 0.0035(9)
C11 0.0281(12) 0.0316(12) 0.0229(11) -0.0029(9) 0.0070(9) 0.0019(9)
C15 0.0262(11) 0.0334(13) 0.0292(13) -0.0029(10) 0.0087(9) -0.0002(10)
C8 0.0311(13) 0.0425(14) 0.0223(12) -0.0013(10) 0.0055(10) 0.0045(11)
C6 0.0262(11) 0.0315(12) 0.0281(12) -0.0017(10) 0.0081(9) 0.0011(10)
C3 0.0325(13) 0.0425(15) 0.0371(14) 0.0028(12) 0.0104(11) 0.0032(12)
C10 0.0257(11) 0.0294(12) 0.0259(12) 0.0003(9) 0.0079(9) 0.0030(9)
C5 0.0318(13) 0.0457(15) 0.0313(14) 0.0008(11) 0.0093(11) 0.0006(11)
C7 0.0244(12) 0.0463(15) 0.0293(13) -0.0012(11) 0.0047(10) 0.0036(11)
C16 0.0307(12) 0.0330(13) 0.0285(13) -0.0050(10) 0.0087(10) 0.0007(10)
N1 0.0357(12) 0.0579(16) 0.0447(14) -0.0086(12) 0.0206(11) -0.0008(11)
C14 0.0303(12) 0.0308(13) 0.0255(12) -0.0044(9) 0.0068(9) 0.0017(10)
C1 0.0425(15) 0.0584(19) 0.0316(14) -0.0046(13) 0.0175(12) -0.0058(14)
C2 0.0291(13) 0.0478(16) 0.0527(18) 0.0000(14) 0.0132(12) 0.0057(12)
O3 0.0362(10) 0.0530(12) 0.0382(11) -0.0154(9) -0.0024(8) 0.0141(9)
O4 0.0294(10) 0.0472(12) 0.0505(13) -0.0013(9) 0.0081(9) 0.0040(8)
C20 0.0296(12) 0.0400(14) 0.0246(12) 0.0020(10) -0.0002(10) 0.0091(11)
C19 0.0284(12) 0.0259(11) 0.0288(12) 0.0031(9) 0.0022(9) 0.0039(9)
C18 0.0268(12) 0.0329(12) 0.0308(13) -0.0011(10) 0.0001(10) -0.0013(10)
C17 0.0322(12) 0.0299(12) 0.0296(13) -0.0032(10) 0.0014(10) 0.0013(10)

loop_
_atom_type_symbol
_atom_type_description
_atom_type_scat_dispersion_real
_atom_type_scat_dispersion_imag
_atom_type_scat_source
C C 0.0033 0.0016 'International Tables Vol C Tables 4.2.6.8 and 6.1.1.4'
H H 0.0000 0.0000 'International Tables Vol C Tables 4.2.6.8 and 6.1.1.4'
N N 0.0061 0.0033 'International Tables Vol C Tables 4.2.6.8 and 6.1.1.4'
O O 0.0106 0.0060 'International Tables Vol C Tables 4.2.6.8 and 6.1.1.4'
S S 0.1246 0.1234 'International Tables Vol C Tables 4.2.6.8 and 6.1.1.4'
Ni Ni 0.3393 1.1124 'International Tables Vol C Tables 4.2.6.8 and 6.1.1.4'

loop_
_geom_angle_atom_site_label_1
_geom_angle_atom_site_label_2
_geom_angle_atom_site_label_3
_geom_angle
_geom_angle_site_symmetry_1
_geom_angle_site_symmetry_3
O1 Ni1 O1 179.999(1) 3_765 .
O1 Ni1 O2 87.36(8) 3_765 3_765
O1 Ni1 O2 92.64(8) . 3_765
O1 Ni1 O2 92.64(8) 3_765 .
O1 Ni1 O2 87.36(8) . .
O2 Ni1 O2 180.0 3_765 .
O1 Ni1 N4 87.37(8) 3_765 3_765
O1 Ni1 N4 92.63(8) . 3_765
O2 Ni1 N4 89.60(8) 3_765 3_765
O2 Ni1 N4 90.40(8) . 3_765
O1 Ni1 N4 92.63(8) 3_765 .
O1 Ni1 N4 87.37(8) . .
O2 Ni1 N4 90.40(8) 3_765 .
O2 Ni1 N4 89.61(8) . .
N4 Ni1 N4 180.0 3_765 .
N3 S1 N2 101.03(11) . .
Ni1 O2 H2 109.5 . .
Ni1 O2 H2W 131(3) . .
H2 O2 H2W 100.6 . .
Ni1 O1 H1 109.5 . .
Ni1 O1 H1W 114(3) . .
H1 O1 H1W 102.1 . .
C5 C4 C3 116.5(2) . .
C5 C4 C6 122.1(2) . .
C3 C4 C6 121.4(2) . .
C15 N4 C14 116.7(2) . .
C15 N4 Ni1 119.80(16) . .
C14 N4 Ni1 122.99(16) . .
C14 C13 C12 120.0(2) . .
C14 C13 H13 120.0 . .
C12 C13 H13 120.0 . .
C10 N3 S1 106.74(17) . .
C11 N2 S1 106.20(17) . .
C8 C9 C10 116.4(2) . .
C8 C9 C12 121.9(2) . .
C10 C9 C12 121.6(2) . .
C13 C12 C16 116.6(2) . .
C13 C12 C9 120.9(2) . .
C16 C12 C9 122.4(2) . .
N2 C11 C10 113.3(2) . .
N2 C11 C6 126.1(2) . .
C10 C11 C6 120.6(2) . .
N4 C15 C16 123.4(2) . .
N4 C15 H15 118.3 . .
C16 C15 H15 118.3 . .
C9 C8 C7 122.3(2) . .
C9 C8 H8 118.8 . .
C7 C8 H8 118.8 . .
C7 C6 C11 116.1(2) . .
C7 C6 C4 121.7(2) . .
C11 C6 C4 122.2(2) . .
C2 C3 C4 119.7(3) . .
C2 C3 H3 120.1 . .
C4 C3 H3 120.1 . .
N3 C10 C9 125.9(2) . .
N3 C10 C11 112.7(2) . .
C9 C10 C11 121.3(2) . .
C1 C5 C4 119.6(3) . .
C1 C5 H5 120.2 . .
C4 C5 H5 120.2 . .
C6 C7 C8 123.1(2) . .
C6 C7 H7 118.5 . .
C8 C7 H7 118.5 . .
C15 C16 C12 119.7(2) . .
C15 C16 H16 120.1 . .
C12 C16 H16 120.1 . .
C2 N1 C1 116.6(2) . .
N4 C14 C13 123.5(2) . .
N4 C14 H14 118.2 . .
C13 C14 H14 118.2 . .
N1 C1 C5 123.6(3) . .
N1 C1 H1A 118.2 . .
C5 C1 H1A 118.2 . .
N1 C2 C3 123.9(3) . .
N1 C2 H2A 118.0 . .
C3 C2 H2A 118.0 . .
O3 C20 O4 125.7(2) . .
O3 C20 C19 115.5(2) . .
O4 C20 C19 118.7(2) . .
C18 C19 C17 119.4(2) . .
C18 C19 C20 121.4(2) . .
C17 C19 C20 119.1(2) . .
C17 C18 C19 120.4(2) 3_655 .
C17 C18 H18 119.8 3_655 .
C19 C18 H18 119.8 . .
C18 C17 C19 120.2(2) 3_655 .
C18 C17 H17 119.9 3_655 .
C19 C17 H17 119.9 . .

loop_
_geom_bond_atom_site_label_1
_geom_bond_atom_site_label_2
_geom_bond_distance
_geom_bond_site_symmetry_2
Ni1 O1 2.0785(19) 3_765
Ni1 O1 2.0786(19) .
Ni1 O2 2.096(2) 3_765
Ni1 O2 2.096(2) .
Ni1 N4 2.121(2) 3_765
Ni1 N4 2.121(2) .
S1 N3 1.610(2) .
S1 N2 1.622(2) .
O2 H2 0.8200 .
O2 H2W 0.74(4) .
O1 H1 0.8200 .
O1 H1W 0.83(4) .
C4 C5 1.396(4) .
C4 C3 1.402(4) .
C4 C6 1.483(3) .
N4 C15 1.347(3) .
N4 C14 1.347(3) .
C13 C14 1.381(3) .
C13 C12 1.392(3) .
C13 H13 0.9300 .
N3 C10 1.357(3) .
N2 C11 1.354(3) .
C9 C8 1.380(3) .
C9 C10 1.432(3) .
C9 C12 1.489(3) .
C12 C16 1.405(3) .
C11 C10 1.435(3) .
C11 C6 1.440(3) .
C15 C16 1.382(3) .
C15 H15 0.9300 .
C8 C7 1.423(4) .
C8 H8 0.9300 .
C6 C7 1.380(4) .
C3 C2 1.383(4) .
C3 H3 0.9300 .
C5 C1 1.394(4) .
C5 H5 0.9300 .
C7 H7 0.9300 .
C16 H16 0.9300 .
N1 C2 1.338(4) .
N1 C1 1.339(4) .
C14 H14 0.9300 .
C1 H1A 0.9300 .
C2 H2A 0.9300 .
O3 C20 1.243(3) .
O4 C20 1.268(3) .
C20 C19 1.512(4) .
C19 C18 1.387(4) .
C19 C17 1.398(3) .
C18 C17 1.386(4) 3_655
C18 H18 0.9300 .
C17 C18 1.386(4) 3_655
C17 H17 0.9300 .
